data_4340095
loop_
_publ_author_name
'Handke, Marcel'
'Weber, Hanna'
'Lange, Marcus'
'M\"ollmer, Jens'
'Lincke, J\"org'
'Gl\"aser, Roger'
'Staudt, Reiner'
'Krautscheid, Harald'

_publ_section_title
;
 Network Flexibility: Control of Gate Opening in an Isostructural Series
 of Ag-MOFs by Linker Substitution.
;
_journal_issue 14
_journal_name_full 'Inorganic chemistry'
_journal_page_first 7599
_journal_page_last 7607
_journal_paper_doi 10.1021/ic500908r
_journal_volume 53
_journal_year 2014
_chemical_formula_moiety 'C40 H38 Ag2 N8 O8'
_chemical_formula_sum 'C40 H38 Ag2 N8 O8'
_chemical_formula_weight 974.52
_chemical_name_systematic
;
 ?
;
_space_group_IT_number 45
_symmetry_cell_setting orthorhombic
_symmetry_Int_Tables_number 45
_symmetry_space_group_name_Hall 'I 2 -2c'
_symmetry_space_group_name_H-M 'I b a 2'
_atom_sites_solution_hydrogens geom
_atom_sites_solution_primary direct
_atom_sites_solution_secondary difmap
_audit_creation_method SHELXL-97
_cell_angle_alpha 90.00
_cell_angle_beta 90.00
_cell_angle_gamma 90.00
_cell_formula_units_Z 16
_cell_length_a 23.2372(6)
_cell_length_b 28.5061(12)
_cell_length_c 29.7162(10)
_cell_measurement_reflns_used 42199
_cell_measurement_temperature 180(2)
_cell_measurement_theta_max 29.47
_cell_measurement_theta_min 1.75
_cell_volume 19684.1(12)
_computing_cell_refinement 'STOE X-AREA'
_computing_data_collection 'STOE X-AREA'
_computing_data_reduction 'STOE X-AREA, STOE X-RED'
_computing_molecular_graphics 'DIAMOND 3.2e'
_computing_publication_material 'WinGX publication routines (Farrugia, 1999)'
_computing_structure_refinement 'SHELXL-97 Sheldrick, G. M. (2008) Acta Cryst.'
_computing_structure_solution 'SHELXS-97 Sheldrick, G. M. (2008) Acta Cryst.'
_diffrn_ambient_temperature 180(2)
_diffrn_detector_area_resol_mean 6.67
_diffrn_measured_fraction_theta_full 0.995
_diffrn_measured_fraction_theta_max 0.995
_diffrn_measurement_device_type 'STOE IPDS-2T'
_diffrn_measurement_method '\w scans'
_diffrn_radiation_monochromator graphite
_diffrn_radiation_source 'fine-focus sealed tube'
_diffrn_radiation_type MoK\a
_diffrn_radiation_wavelength 0.71073
_diffrn_reflns_av_R_equivalents 0.0338
_diffrn_reflns_av_sigmaI/netI 0.0423
_diffrn_reflns_limit_h_max 30
_diffrn_reflns_limit_h_min -29
_diffrn_reflns_limit_k_max 37
_diffrn_reflns_limit_k_min -34
_diffrn_reflns_limit_l_max 39
_diffrn_reflns_limit_l_min -33
_diffrn_reflns_number 46086
_diffrn_reflns_theta_full 28.00
_diffrn_reflns_theta_max 28.00
_diffrn_reflns_theta_min 1.75
_diffrn_standards_number none
_exptl_absorpt_coefficient_mu 0.847
_exptl_absorpt_correction_T_max 0.7922
_exptl_absorpt_correction_T_min 0.7156
_exptl_absorpt_correction_type numerical
_exptl_absorpt_process_details 'STOE X-RED'
_exptl_crystal_colour colourless
_exptl_crystal_density_diffrn 1.315
_exptl_crystal_density_method 'not measured'
_exptl_crystal_description prism
_exptl_crystal_F_000 7872
_exptl_crystal_size_max 0.50
_exptl_crystal_size_mid 0.39
_exptl_crystal_size_min 0.33
_refine_diff_density_max 0.687
_refine_diff_density_min -0.525
_refine_diff_density_rms 0.077
_refine_ls_abs_structure_details 'Flack H D (1983), Acta Cryst. A39, 876-881'
_refine_ls_abs_structure_Flack -0.002(19)
_refine_ls_extinction_method none
_refine_ls_goodness_of_fit_ref 0.938
_refine_ls_hydrogen_treatment mixed
_refine_ls_matrix_type full
_refine_ls_number_parameters 1006
_refine_ls_number_reflns 21604
_refine_ls_number_restraints 127
_refine_ls_restrained_S_all 0.940
_refine_ls_R_factor_all 0.0586
_refine_ls_R_factor_gt 0.0430
_refine_ls_shift/su_max 0.088
_refine_ls_shift/su_mean 0.001
_refine_ls_structure_factor_coef Fsqd
_refine_ls_weighting_details 'calc w=1/[\s^2^(Fo^2^)+(0.0763P)^2^+0.0000P] where P=(Fo^2^+2Fc^2^)/3'
_refine_ls_weighting_scheme calc
_refine_ls_wR_factor_gt 0.1114
_refine_ls_wR_factor_ref 0.1175
_reflns_number_gt 16212
_reflns_number_total 21604
_reflns_threshold_expression >2sigma(I)
_cod_data_source_file ic500908r_si_002.cif
_cod_data_source_block compound_12
_cod_depositor_comments 'Adding full bibliography for 4340086--4340098.cif.'
_cod_original_sg_symbol_H-M Iba2
_cod_database_code 4340095

loop_
_symmetry_equiv_pos_as_xyz
'x, y, z'
'-x, -y, z'
'-x, y, z+1/2'
'x, -y, z+1/2'
'x+1/2, y+1/2, z+1/2'
'-x+1/2, -y+1/2, z+1/2'
'-x+1/2, y+1/2, z+1'
'x+1/2, -y+1/2, z+1'

loop_
_atom_site_label
_atom_site_type_symbol
_atom_site_fract_x
_atom_site_fract_y
_atom_site_fract_z
_atom_site_U_iso_or_equiv
_atom_site_adp_type
_atom_site_occupancy
_atom_site_symmetry_multiplicity
_atom_site_calc_flag
_atom_site_refinement_flags
_atom_site_disorder_assembly
_atom_site_disorder_group
C1 C 0.7168(2) 0.3571(3) 0.3861(2) 0.076(2) Uani 1 1 d D . .
C2 C 0.71409(19) 0.3229(2) 0.3484(2) 0.0616(15) Uani 1 1 d . B .
C3 C 0.76304(19) 0.3114(2) 0.3241(2) 0.0589(14) Uani 1 1 d . . .
H3 H 0.7991 0.3250 0.3316 0.071 Uiso 1 1 calc R B .
C4 C 0.75868(19) 0.2798(2) 0.28892(19) 0.0512(12) Uani 1 1 d . A .
C5 C 0.70727(19) 0.2590(2) 0.27687(17) 0.0502(12) Uani 1 1 d . . .
H5 H 0.7053 0.2378 0.2523 0.060 Uiso 1 1 calc R B .
C6 C 0.65844(19) 0.27009(19) 0.30190(18) 0.0506(12) Uani 1 1 d . B .
C7 C 0.66229(19) 0.3011(2) 0.33711(18) 0.0555(13) Uani 1 1 d . . .
H7 H 0.6288 0.3079 0.3543 0.067 Uiso 1 1 calc R B .
C8A C 0.8526(8) 0.3617(7) 0.1822(6) 0.111(5) Uiso 0.50 1 d PD A 1
H8A1 H 0.8933 0.3610 0.1910 0.166 Uiso 0.50 1 calc PR A 1
H8A2 H 0.8393 0.3943 0.1810 0.166 Uiso 0.50 1 calc PR A 1
H8A3 H 0.8481 0.3472 0.1525 0.166 Uiso 0.50 1 calc PR A 1
C9A C 0.8186(2) 0.3358(2) 0.2152(2) 0.0597(13) Uiso 0.50 1 d PD A 1
H9A1 H 0.7804 0.3300 0.2015 0.072 Uiso 0.50 1 calc PR A 1
H9A2 H 0.8123 0.3569 0.2412 0.072 Uiso 0.50 1 calc PR A 1
C8B C 0.7819(8) 0.1580(7) 0.2876(7) 0.110(6) Uiso 0.50 1 d PD A 2
H8B1 H 0.7728 0.1332 0.3093 0.166 Uiso 0.50 1 calc PR A 2
H8B2 H 0.7957 0.1439 0.2595 0.166 Uiso 0.50 1 calc PR A 2
H8B3 H 0.7472 0.1766 0.2816 0.166 Uiso 0.50 1 calc PR A 2
C9B C 0.8279(3) 0.1894(2) 0.3068(2) 0.0701(16) Uiso 0.50 1 d PD A 2
H9B1 H 0.8140 0.2037 0.3352 0.084 Uiso 0.50 1 calc PR A 2
H9B2 H 0.8626 0.1706 0.3137 0.084 Uiso 0.50 1 calc PR A 2
C10 C 0.8393(2) 0.29070(18) 0.23318(18) 0.0489(11) Uani 1 1 d . . .
C11 C 0.8429(2) 0.22682(19) 0.27427(19) 0.0527(12) Uani 1 1 d . . .
C12A C 0.8279(3) 0.1894(2) 0.3068(2) 0.0701(16) Uiso 0.50 1 d P A 1
H12A H 0.7916 0.1973 0.3218 0.105 Uiso 0.50 1 calc PR A 1
H12B H 0.8586 0.1866 0.3293 0.105 Uiso 0.50 1 calc PR A 1
H12C H 0.8236 0.1595 0.2908 0.105 Uiso 0.50 1 calc PR A 1
C12B C 0.8186(2) 0.3358(2) 0.2152(2) 0.0597(13) Uiso 0.50 1 d P A 2
H12D H 0.7826 0.3444 0.2301 0.090 Uiso 0.50 1 calc PR A 2
H12E H 0.8120 0.3328 0.1827 0.090 Uiso 0.50 1 calc PR A 2
H12F H 0.8476 0.3601 0.2207 0.090 Uiso 0.50 1 calc PR A 2
C13 C 0.5904(2) 0.2146(2) 0.26700(19) 0.0538(12) Uani 1 1 d . B .
C14 C 0.5321(2) 0.1919(2) 0.2737(2) 0.0571(13) Uani 1 1 d U . .
C15 C 0.4940(2) 0.2061(2) 0.3065(2) 0.0640(14) Uani 1 1 d U . .
H15 H 0.5020 0.2332 0.3239 0.077 Uiso 1 1 calc R . .
C16 C 0.4444(2) 0.1809(3) 0.3141(3) 0.0879(19) Uani 1 1 d U . .
C17 C 0.4328(3) 0.1403(3) 0.2879(4) 0.104(2) Uani 1 1 d U . .
H17 H 0.3989 0.1226 0.2931 0.125 Uiso 1 1 calc R . .
C18 C 0.4696(4) 0.1273(3) 0.2560(4) 0.108(3) Uani 1 1 d U . .
H18 H 0.4612 0.0999 0.2389 0.130 Uiso 1 1 calc R . .
C19 C 0.5211(3) 0.1526(2) 0.2464(3) 0.0836(18) Uani 1 1 d U . .
H19 H 0.5464 0.1435 0.2229 0.100 Uiso 1 1 calc R . .
C20 C 0.4156(5) 0.2298(6) 0.3714(5) 0.158(5) Uani 1 1 d U . .
H20A H 0.3843 0.2330 0.3933 0.237 Uiso 1 1 calc R . .
H20B H 0.4191 0.2590 0.3540 0.237 Uiso 1 1 calc R . .
H20C H 0.4517 0.2237 0.3873 0.237 Uiso 1 1 calc R . .
C21 C 0.7563(2) 0.6066(4) 0.5724(3) 0.087(3) Uani 1 1 d . . .
C22 C 0.7426(2) 0.6517(3) 0.5975(2) 0.0713(18) Uani 1 1 d . . .
C23 C 0.6901(2) 0.6553(2) 0.6202(2) 0.0636(15) Uani 1 1 d . . .
H23 H 0.6634 0.6301 0.6211 0.076 Uiso 1 1 calc R . .
C24 C 0.67919(19) 0.6979(2) 0.64163(18) 0.0529(12) Uani 1 1 d . . .
C25 C 0.7186(2) 0.7345(2) 0.6444(2) 0.0576(13) Uani 1 1 d . . .
H25 H 0.7102 0.7620 0.6612 0.069 Uiso 1 1 calc R . .
C26 C 0.7716(2) 0.7297(2) 0.6216(2) 0.0628(15) Uani 1 1 d . . .
C27 C 0.7821(2) 0.6888(3) 0.5975(2) 0.0699(17) Uani 1 1 d . . .
H27 H 0.8167 0.6860 0.5806 0.084 Uiso 1 1 calc R . .
C28 C 0.5894(4) 0.6180(4) 0.7553(4) 0.122(4) Uani 1 1 d . . .
H28A H 0.5592 0.5982 0.7420 0.184 Uiso 1 1 calc R . .
H28B H 0.5716 0.6426 0.7736 0.184 Uiso 1 1 calc R . .
H28C H 0.6145 0.5987 0.7742 0.184 Uiso 1 1 calc R . .
C29 C 0.6235(3) 0.6397(2) 0.7191(2) 0.0700(16) Uani 1 1 d . . .
H29A H 0.6323 0.6152 0.6965 0.084 Uiso 1 1 calc R . .
H29B H 0.6605 0.6502 0.7321 0.084 Uiso 1 1 calc R . .
C30 C 0.5971(2) 0.68047(19) 0.69491(19) 0.0520(12) Uani 1 1 d . . .
C31 C 0.5852(2) 0.7392(2) 0.64954(19) 0.0572(13) Uani 1 1 d . . .
C32 C 0.5964(3) 0.7746(3) 0.6133(3) 0.090(2) Uani 1 1 d . . .
H32A H 0.5605 0.7909 0.6058 0.135 Uiso 1 1 calc R . .
H32B H 0.6112 0.7587 0.5865 0.135 Uiso 1 1 calc R . .
H32C H 0.6249 0.7975 0.6239 0.135 Uiso 1 1 calc R . .
C33 C 0.8195(2) 0.8016(2) 0.6499(2) 0.0609(14) Uani 1 1 d . . .
C34A C 0.8713(5) 0.8351(5) 0.6501(4) 0.058(3) Uiso 0.609(10) 1 d P B 1
C35A C 0.9157(5) 0.8268(4) 0.6195(5) 0.067(3) Uiso 0.609(10) 1 d P B 1
H35A H 0.9127 0.8018 0.5984 0.081 Uiso 0.609(10) 1 calc PR B 1
C36A C 0.9651(5) 0.8556(5) 0.6200(5) 0.068(3) Uiso 0.609(10) 1 d P B 1
C37A C 0.9702(6) 0.8888(5) 0.6512(5) 0.074(3) Uiso 0.609(10) 1 d P B 1
H37A H 1.0047 0.9066 0.6528 0.088 Uiso 0.609(10) 1 calc PR B 1
C38A C 0.9270(5) 0.8979(5) 0.6808(5) 0.078(3) Uiso 0.609(10) 1 d P B 1
H38A H 0.9306 0.9226 0.7021 0.094 Uiso 0.609(10) 1 calc PR B 1
C39A C 0.8760(5) 0.8696(4) 0.6794(4) 0.068(3) Uiso 0.609(10) 1 d P B 1
H39A H 0.8453 0.8758 0.6997 0.082 Uiso 0.609(10) 1 calc PR B 1
C40A C 1.0048(7) 0.8192(7) 0.5559(6) 0.090(4) Uiso 0.609(10) 1 d P B 1
H40A H 1.0415 0.8167 0.5397 0.135 Uiso 0.609(10) 1 calc PR B 1
H40B H 0.9755 0.8324 0.5358 0.135 Uiso 0.609(10) 1 calc PR B 1
H40C H 0.9926 0.7879 0.5658 0.135 Uiso 0.609(10) 1 calc PR B 1
C34B C 0.8752(6) 0.8237(6) 0.6375(6) 0.049(4) Uiso 0.391(10) 1 d P B 2
C35B C 0.9136(6) 0.8173(6) 0.6025(6) 0.051(3) Uiso 0.391(10) 1 d P B 2
H35B H 0.9068 0.7934 0.5809 0.061 Uiso 0.391(10) 1 calc PR B 2
C36B C 0.9607(7) 0.8447(6) 0.5988(7) 0.063(4) Uiso 0.391(10) 1 d P B 2
C37B C 0.9731(8) 0.8789(8) 0.6306(8) 0.067(4) Uiso 0.391(10) 1 d P B 2
H37B H 1.0074 0.8967 0.6271 0.081 Uiso 0.391(10) 1 calc PR B 2
C38B C 0.9397(10) 0.8879(8) 0.6652(9) 0.080(6) Uiso 0.391(10) 1 d P B 2
H38B H 0.9481 0.9120 0.6863 0.096 Uiso 0.391(10) 1 calc PR B 2
C39B C 0.8898(8) 0.8588(7) 0.6689(7) 0.065(5) Uiso 0.391(10) 1 d P B 2
H39B H 0.8650 0.8634 0.6939 0.078 Uiso 0.391(10) 1 calc PR B 2
C40B C 0.9880(12) 0.8109(10) 0.5328(11) 0.112(8) Uiso 0.391(10) 1 d P B 2
H40D H 1.0195 0.8102 0.5109 0.167 Uiso 0.391(10) 1 calc PR B 2
H40E H 0.9527 0.8217 0.5181 0.167 Uiso 0.391(10) 1 calc PR B 2
H40F H 0.9820 0.7793 0.5450 0.167 Uiso 0.391(10) 1 calc PR B 2
C41 C 1.0375(3) 0.3391(2) 0.6004(3) 0.0723(18) Uani 1 1 d . . .
C42 C 1.0282(2) 0.3713(2) 0.5613(2) 0.0631(15) Uani 1 1 d . . .
C43 C 0.97420(19) 0.38927(19) 0.55205(19) 0.0534(12) Uani 1 1 d . . .
H43 H 0.9423 0.3808 0.5704 0.064 Uiso 1 1 calc R . .
C44 C 0.96669(18) 0.4191(2) 0.51668(18) 0.0505(12) Uani 1 1 d . . .
C45 C 1.01288(19) 0.43317(18) 0.48913(18) 0.0482(11) Uani 1 1 d . . .
H45 H 1.0072 0.4544 0.4649 0.058 Uiso 1 1 calc R . .
C46 C 1.06695(18) 0.4150(2) 0.4985(2) 0.0555(13) Uani 1 1 d . . .
C47 C 1.0742(2) 0.38316(19) 0.5336(2) 0.0611(14) Uani 1 1 d . . .
H47 H 1.1109 0.3694 0.5387 0.073 Uiso 1 1 calc R . .
C48A C 0.8686(5) 0.5217(5) 0.5997(4) 0.082(3) Uiso 0.609(10) 1 d P B 1
H48A H 0.8639 0.5521 0.5848 0.123 Uiso 0.609(10) 1 calc PR B 1
H48B H 0.8877 0.5262 0.6288 0.123 Uiso 0.609(10) 1 calc PR B 1
H48C H 0.8307 0.5074 0.6045 0.123 Uiso 0.609(10) 1 calc PR B 1
C49A C 0.9021(3) 0.4922(2) 0.5727(2) 0.0670(15) Uiso 0.609(10) 1 d P B 1
H49A H 0.9178 0.4676 0.5928 0.080 Uiso 0.609(10) 1 calc PR B 1
H49B H 0.9353 0.5111 0.5623 0.080 Uiso 0.609(10) 1 calc PR B 1
C48B C 0.9258(9) 0.4094(9) 0.3989(7) 0.104(7) Uiso 0.391(10) 1 d PD B 2
H48D H 0.9158 0.4425 0.3945 0.155 Uiso 0.391(10) 1 calc PR B 2
H48E H 0.9182 0.3920 0.3711 0.155 Uiso 0.391(10) 1 calc PR B 2
H48F H 0.9666 0.4068 0.4066 0.155 Uiso 0.391(10) 1 calc PR B 2
C49B C 0.8893(2) 0.3890(2) 0.4371(2) 0.0638(13) Uiso 0.391(10) 1 d PD B 2
H49C H 0.8535 0.3760 0.4240 0.077 Uiso 0.391(10) 1 calc PR B 2
H49D H 0.9107 0.3626 0.4508 0.077 Uiso 0.391(10) 1 calc PR B 2
C50 C 0.87934(18) 0.46808(18) 0.53310(18) 0.0489(10) Uani 1 1 d . . .
C51 C 0.87352(18) 0.4225(2) 0.47298(18) 0.0503(11) Uani 1 1 d . . .
C52A C 0.8893(2) 0.3890(2) 0.4371(2) 0.0638(13) Uiso 0.609(10) 1 d P B 1
H52A H 0.9291 0.3786 0.4414 0.096 Uiso 0.609(10) 1 calc PR B 1
H52B H 0.8857 0.4044 0.4077 0.096 Uiso 0.609(10) 1 calc PR B 1
H52C H 0.8635 0.3618 0.4382 0.096 Uiso 0.609(10) 1 calc PR B 1
C52B C 0.9021(3) 0.4922(2) 0.5727(2) 0.0670(15) Uiso 0.391(10) 1 d P B 2
H52D H 0.9419 0.4823 0.5779 0.100 Uiso 0.391(10) 1 calc PR B 2
H52E H 0.8786 0.4842 0.5990 0.100 Uiso 0.391(10) 1 calc PR B 2
H52F H 0.9009 0.5261 0.5678 0.100 Uiso 0.391(10) 1 calc PR B 2
C53 C 1.1239(2) 0.4541(2) 0.4390(2) 0.0571(12) Uani 1 1 d . . .
C54 C 1.1805(2) 0.4495(3) 0.4157(2) 0.0701(15) Uani 1 1 d U . .
C55 C 1.2202(3) 0.4151(3) 0.4249(3) 0.0854(19) Uani 1 1 d U . .
H55 H 1.2138 0.3947 0.4498 0.103 Uiso 1 1 calc R . .
C56 C 1.2690(3) 0.4091(4) 0.3994(3) 0.100(2) Uani 1 1 d U . .
C57 C 1.2780(4) 0.4410(4) 0.3656(3) 0.107(3) Uani 1 1 d U . .
H57 H 1.3113 0.4369 0.3475 0.128 Uiso 1 1 calc R . .
C58 C 1.2429(3) 0.4783(4) 0.3557(3) 0.098(2) Uani 1 1 d U . .
H58 H 1.2517 0.5003 0.3328 0.118 Uiso 1 1 calc R . .
C59 C 1.1923(3) 0.4813(3) 0.3826(3) 0.0842(19) Uani 1 1 d U . .
H59 H 1.1660 0.5062 0.3773 0.101 Uiso 1 1 calc R . .
C60 C 1.2985(5) 0.3323(5) 0.4371(5) 0.152(3) Uani 1 1 d . . .
H60A H 1.2853 0.3436 0.4665 0.228 Uiso 1 1 calc R . .
H60B H 1.3339 0.3139 0.4410 0.228 Uiso 1 1 calc R . .
H60C H 1.2688 0.3125 0.4235 0.228 Uiso 1 1 calc R . .
C61 C 0.50460(19) 0.6545(3) 0.3452(2) 0.0722(19) Uani 1 1 d . . .
C62 C 0.50366(19) 0.6248(2) 0.3876(2) 0.0598(14) Uani 1 1 d . . .
C63 C 0.54992(19) 0.5964(2) 0.39824(18) 0.0545(13) Uani 1 1 d . . .
H63 H 0.5830 0.5957 0.3795 0.065 Uiso 1 1 calc R . .
C64 C 0.54739(17) 0.56967(19) 0.43598(18) 0.0504(11) Uani 1 1 d . . .
C65 C 0.49988(19) 0.56925(19) 0.46531(18) 0.0503(11) Uani 1 1 d . . .
H65 H 0.4991 0.5494 0.4910 0.060 Uiso 1 1 calc R . .
C66 C 0.45357(18) 0.5993(2) 0.45529(19) 0.0524(12) Uani 1 1 d . . .
C67 C 0.45680(19) 0.6271(2) 0.4171(2) 0.0595(14) Uani 1 1 d . . .
H67 H 0.4263 0.6482 0.4108 0.071 Uiso 1 1 calc R . .
C68A C 0.6273(7) 0.4515(6) 0.3620(6) 0.091(4) Uiso 0.50 1 d P C 1
H68A H 0.6631 0.4634 0.3490 0.137 Uiso 0.50 1 calc PR C 1
H68B H 0.6020 0.4404 0.3378 0.137 Uiso 0.50 1 calc PR C 1
H68C H 0.6359 0.4254 0.3824 0.137 Uiso 0.50 1 calc PR C 1
C69A C 0.6008(2) 0.4859(2) 0.3848(2) 0.0632(14) Uiso 0.50 1 d P C 1
H69A H 0.5612 0.4748 0.3907 0.076 Uiso 0.50 1 calc PR C 1
H69B H 0.5974 0.5127 0.3638 0.076 Uiso 0.50 1 calc PR C 1
C68B C 0.6343(15) 0.6277(8) 0.5074(13) 0.204(14) Uiso 0.50 1 d PD C 2
H68D H 0.6103 0.6519 0.5215 0.305 Uiso 0.50 1 calc PR C 2
H68E H 0.6303 0.6294 0.4746 0.305 Uiso 0.50 1 calc PR C 2
H68F H 0.6746 0.6328 0.5157 0.305 Uiso 0.50 1 calc PR C 2
C69B C 0.6177(2) 0.5858(2) 0.5215(2) 0.0610(13) Uiso 0.50 1 d PD C 2
H69C H 0.5760 0.5865 0.5283 0.073 Uiso 0.50 1 calc PR C 2
H69D H 0.6384 0.5779 0.5496 0.073 Uiso 0.50 1 calc PR C 2
C70 C 0.62167(18) 0.5049(2) 0.42655(17) 0.0494(11) Uani 1 1 d . . .
C71 C 0.6292(2) 0.5492(2) 0.48721(17) 0.0504(12) Uani 1 1 d . . .
C72A C 0.6177(2) 0.5858(2) 0.5215(2) 0.0610(13) Uiso 0.50 1 d P C 1
H72A H 0.5827 0.6030 0.5134 0.091 Uiso 0.50 1 calc PR C 1
H72B H 0.6502 0.6076 0.5228 0.091 Uiso 0.50 1 calc PR C 1
H72C H 0.6125 0.5710 0.5510 0.091 Uiso 0.50 1 calc PR C 1
C72B C 0.6008(2) 0.4859(2) 0.3848(2) 0.0632(14) Uiso 0.50 1 d P C 2
H72D H 0.5659 0.5026 0.3758 0.095 Uiso 0.50 1 calc PR C 2
H72E H 0.5921 0.4525 0.3888 0.095 Uiso 0.50 1 calc PR C 2
H72F H 0.6303 0.4896 0.3615 0.095 Uiso 0.50 1 calc PR C 2
C73 C 0.3934(2) 0.5792(2) 0.52123(18) 0.0525(12) Uani 1 1 d . . .
C74 C 0.33637(19) 0.5892(2) 0.54382(17) 0.0511(11) Uani 1 1 d . . .
C75 C 0.2987(2) 0.6257(2) 0.5294(2) 0.0610(13) Uani 1 1 d . . .
H75 H 0.3077 0.6446 0.5041 0.073 Uiso 1 1 calc R . .
C76 C 0.2482(2) 0.6325(3) 0.5537(2) 0.0731(18) Uani 1 1 d . . .
C77 C 0.2345(3) 0.6048(3) 0.5898(3) 0.080(2) Uani 1 1 d . . .
H77 H 0.1992 0.6093 0.6054 0.096 Uiso 1 1 calc R . .
C78 C 0.2725(3) 0.5702(3) 0.6033(2) 0.0765(18) Uani 1 1 d . . .
H78 H 0.2635 0.5517 0.6290 0.092 Uiso 1 1 calc R . .
C79 C 0.3231(2) 0.5620(2) 0.5805(2) 0.0633(14) Uani 1 1 d . . .
H79 H 0.3484 0.5378 0.5899 0.076 Uiso 1 1 calc R . .
C80 C 0.2222(4) 0.6968(4) 0.5066(4) 0.122(4) Uani 1 1 d U . .
H80A H 0.2606 0.7100 0.5115 0.184 Uiso 1 1 calc R . .
H80B H 0.1939 0.7223 0.5051 0.184 Uiso 1 1 calc R . .
H80C H 0.2217 0.6792 0.4783 0.184 Uiso 1 1 calc R . .
Ag1 Ag 0.740929(14) 0.443352(17) 0.438560(16) 0.06031(12) Uani 1 1 d . . .
Ag2 Ag 0.749972(15) 0.513025(17) 0.532947(17) 0.05976(11) Uani 1 1 d . . .
Ag3 Ag 0.971900(14) 0.185400(15) 0.249049(15) 0.05524(10) Uani 1 1 d . . .
Ag4 Ag 0.959158(16) 0.280585(17) 0.177782(16) 0.06117(12) Uani 1 1 d . . .
N1 N 0.88882(15) 0.22730(15) 0.24869(16) 0.0498(9) Uani 1 1 d . A .
N2 N 0.88581(15) 0.26745(15) 0.22174(14) 0.0465(9) Uani 1 1 d . A .
N3 N 0.81041(17) 0.26566(16) 0.26568(15) 0.0514(10) Uani 1 1 d . A .
N4 N 0.60360(16) 0.25042(18) 0.29361(15) 0.0536(11) Uani 1 1 d . . .
H4 H 0.5746 0.2636 0.3079 0.064 Uiso 1 1 calc R B .
N5 N 0.53846(16) 0.73626(15) 0.67401(17) 0.0510(9) Uani 1 1 d . . .
N6 N 0.54587(15) 0.69830(15) 0.70313(15) 0.0488(9) Uani 1 1 d . . .
N7 N 0.62267(16) 0.70538(17) 0.66180(15) 0.0520(10) Uani 1 1 d . . .
N8 N 0.81469(19) 0.7642(2) 0.62185(18) 0.0741(15) Uani 1 1 d . B .
H8 H 0.8418 0.7612 0.6014 0.089 Uiso 1 1 calc R . .
N9 N 0.82775(16) 0.47260(16) 0.51540(15) 0.0513(10) Uani 1 1 d . B .
N10 N 0.82332(15) 0.44357(16) 0.47800(15) 0.0480(10) Uani 1 1 d . B .
N11 N 0.90994(14) 0.43690(15) 0.50706(14) 0.0461(9) Uani 1 1 d . B .
N12 N 1.11749(17) 0.42568(19) 0.4745(2) 0.0676(14) Uani 1 1 d . . .
H12 H 1.1491 0.4118 0.4841 0.081 Uiso 1 1 calc R . .
N13 N 0.67238(15) 0.51978(16) 0.48766(14) 0.0466(9) Uani 1 1 d . B .
N14 N 0.66731(15) 0.49152(16) 0.44974(14) 0.0485(10) Uani 1 1 d . B .
N15 N 0.59641(15) 0.54214(16) 0.44974(13) 0.0462(9) Uani 1 1 d . C .
N16 N 0.40382(16) 0.60207(18) 0.48175(16) 0.0567(11) Uani 1 1 d . . .
H16 H 0.3763 0.6205 0.4718 0.068 Uiso 1 1 calc R . .
O1A O 0.7554(3) 0.3915(3) 0.3795(3) 0.0607(18) Uiso 0.609(10) 1 d PD B 1
O2A O 0.6802(3) 0.3475(3) 0.4207(2) 0.0551(17) Uiso 0.609(10) 1 d PD B 1
O1B O 0.7577(4) 0.3796(4) 0.3964(4) 0.050(2) Uiso 0.391(10) 1 d PD B 2
O2B O 0.6814(4) 0.3665(5) 0.4118(4) 0.056(3) Uiso 0.391(10) 1 d PD B 2
O3 O 0.62473(18) 0.19902(18) 0.23891(16) 0.0790(14) Uani 1 1 d . . .
O4 O 0.4032(3) 0.1916(3) 0.3414(3) 0.133(2) Uani 1 1 d U . .
O5 O 0.7330(2) 0.5702(2) 0.5868(2) 0.0907(17) Uani 1 1 d . B .
O6 O 0.78782(18) 0.6113(2) 0.5373(2) 0.105(2) Uani 1 1 d . . .
O7 O 0.78239(17) 0.80996(15) 0.67779(19) 0.0764(12) Uani 1 1 d . B .
O8A O 1.0117(4) 0.8490(4) 0.5941(4) 0.098(3) Uiso 0.609(10) 1 d P B 1
O8B O 1.0023(7) 0.8418(7) 0.5681(7) 0.092(4) Uiso 0.391(10) 1 d P B 2
O9 O 1.0098(2) 0.3471(2) 0.6363(2) 0.0890(15) Uani 1 1 d . . .
O10 O 1.0720(2) 0.3053(2) 0.5952(2) 0.0994(18) Uani 1 1 d . . .
O11 O 1.08542(17) 0.47969(18) 0.42608(15) 0.0750(13) Uani 1 1 d . . .
O12 O 1.3108(3) 0.3747(4) 0.4060(3) 0.152(3) Uani 1 1 d . . .
O13 O 0.53742(17) 0.6425(2) 0.31456(16) 0.0852(16) Uani 1 1 d . . .
O14 O 0.47305(16) 0.6912(2) 0.34498(19) 0.0898(17) Uani 1 1 d . . .
O15 O 0.42747(16) 0.55281(16) 0.53809(15) 0.0689(11) Uani 1 1 d . . .
O16 O 0.2081(2) 0.6664(2) 0.5428(2) 0.1051(18) Uani 1 1 d U . .

loop_
_atom_site_aniso_label
_atom_site_aniso_U_11
_atom_site_aniso_U_22
_atom_site_aniso_U_33
_atom_site_aniso_U_23
_atom_site_aniso_U_13
_atom_site_aniso_U_12
C1 0.034(2) 0.101(5) 0.092(5) -0.041(4) -0.010(2) 0.021(3)
C2 0.035(2) 0.087(4) 0.062(3) -0.030(3) -0.002(2) 0.014(2)
C3 0.033(2) 0.069(4) 0.074(4) -0.018(3) 0.004(2) 0.006(2)
C4 0.039(2) 0.054(3) 0.061(3) -0.007(2) 0.009(2) 0.010(2)
C5 0.043(2) 0.060(3) 0.047(3) -0.006(2) 0.0136(19) 0.005(2)
C6 0.039(2) 0.060(3) 0.053(3) -0.011(2) 0.0040(19) 0.006(2)
C7 0.036(2) 0.075(4) 0.055(3) -0.021(3) 0.0038(19) 0.010(2)
C10 0.043(2) 0.048(3) 0.056(3) 0.005(2) 0.0076(19) 0.004(2)
C11 0.046(2) 0.052(3) 0.060(3) 0.004(2) 0.019(2) 0.005(2)
C13 0.048(2) 0.059(3) 0.054(3) -0.009(2) -0.004(2) 0.007(2)
C14 0.045(2) 0.051(3) 0.076(4) 0.010(2) -0.011(2) 0.003(2)
C15 0.050(3) 0.060(3) 0.082(4) 0.005(3) -0.012(2) 0.000(2)
C16 0.040(3) 0.096(5) 0.127(6) 0.027(4) -0.006(3) 0.000(3)
C17 0.063(4) 0.083(5) 0.167(8) 0.028(4) -0.031(4) -0.015(4)
C18 0.085(4) 0.073(5) 0.167(8) -0.009(5) -0.051(4) -0.017(4)
C19 0.075(4) 0.068(4) 0.108(5) -0.012(4) -0.020(4) 0.002(3)
C20 0.108(8) 0.231(16) 0.135(10) -0.008(8) 0.032(7) -0.003(9)
C21 0.037(3) 0.130(7) 0.094(5) -0.062(5) -0.015(3) 0.028(3)
C22 0.040(2) 0.093(5) 0.081(4) -0.038(4) -0.004(2) 0.013(3)
C23 0.038(2) 0.081(4) 0.072(4) -0.027(3) 0.002(2) 0.002(2)
C24 0.035(2) 0.061(3) 0.062(3) -0.016(2) 0.0133(19) 0.003(2)
C25 0.045(2) 0.068(4) 0.060(3) -0.014(3) 0.017(2) -0.002(2)
C26 0.042(2) 0.087(4) 0.059(3) -0.011(3) 0.013(2) -0.010(2)
C27 0.036(2) 0.105(5) 0.069(4) -0.023(3) 0.007(2) 0.001(3)
C28 0.098(6) 0.142(9) 0.128(8) 0.051(7) -0.014(6) -0.016(6)
C29 0.061(3) 0.061(4) 0.088(4) 0.009(3) 0.013(3) 0.011(3)
C30 0.041(2) 0.055(3) 0.060(3) -0.010(2) 0.002(2) -0.005(2)
C31 0.050(2) 0.067(4) 0.055(3) 0.009(3) 0.016(2) 0.008(2)
C32 0.058(3) 0.121(6) 0.092(5) 0.037(4) 0.039(3) 0.021(4)
C33 0.047(3) 0.064(4) 0.072(4) 0.008(3) -0.004(2) -0.007(2)
C41 0.065(3) 0.060(4) 0.091(5) 0.024(3) -0.034(3) -0.005(3)
C42 0.047(3) 0.058(3) 0.085(4) 0.012(3) -0.023(2) -0.009(2)
C43 0.038(2) 0.054(3) 0.069(3) 0.016(2) -0.004(2) -0.001(2)
C44 0.0315(19) 0.061(3) 0.058(3) 0.002(2) -0.0028(17) 0.0051(19)
C45 0.038(2) 0.052(3) 0.054(3) 0.007(2) 0.0004(18) 0.0016(19)
C46 0.0295(19) 0.060(3) 0.077(4) 0.008(3) -0.003(2) -0.0011(19)
C47 0.039(2) 0.057(3) 0.087(4) 0.010(3) -0.021(2) 0.004(2)
C50 0.042(2) 0.053(3) 0.052(3) -0.002(2) 0.000(2) -0.0008(18)
C51 0.036(2) 0.058(3) 0.057(3) -0.007(2) -0.0016(19) 0.0101(19)
C53 0.044(2) 0.067(4) 0.061(3) -0.002(3) 0.001(2) -0.004(2)
C54 0.053(3) 0.093(5) 0.064(3) -0.018(3) -0.002(2) -0.012(3)
C55 0.052(3) 0.113(6) 0.091(5) -0.024(4) -0.006(3) 0.011(3)
C56 0.058(3) 0.144(7) 0.099(6) -0.027(5) -0.009(3) 0.009(4)
C57 0.068(4) 0.157(8) 0.095(6) -0.027(5) -0.002(4) -0.006(4)
C58 0.077(4) 0.137(7) 0.082(5) -0.017(5) 0.002(3) -0.021(4)
C59 0.074(4) 0.107(6) 0.072(4) -0.011(4) 0.001(3) -0.010(4)
C60 0.107(4) 0.192(8) 0.158(7) -0.004(5) 0.011(4) 0.057(5)
C61 0.028(2) 0.100(5) 0.088(4) 0.047(4) -0.011(2) -0.004(2)
C62 0.033(2) 0.076(4) 0.071(3) 0.032(3) -0.011(2) -0.006(2)
C63 0.0331(19) 0.079(4) 0.052(3) 0.020(3) -0.0071(18) 0.000(2)
C64 0.0319(17) 0.069(3) 0.050(3) 0.009(2) -0.0053(18) 0.0066(18)
C65 0.039(2) 0.057(3) 0.054(3) 0.011(2) -0.0035(19) 0.007(2)
C66 0.0290(18) 0.061(3) 0.067(3) 0.011(2) -0.0040(18) 0.0019(19)
C67 0.033(2) 0.074(4) 0.071(3) 0.027(3) -0.012(2) -0.003(2)
C70 0.039(2) 0.063(3) 0.046(3) 0.007(2) -0.0004(18) -0.004(2)
C71 0.044(2) 0.061(3) 0.046(3) -0.001(2) -0.0015(18) 0.010(2)
C73 0.041(2) 0.062(3) 0.055(3) -0.002(2) -0.0062(19) 0.000(2)
C74 0.041(2) 0.060(3) 0.052(3) -0.005(2) -0.0008(18) -0.007(2)
C75 0.048(2) 0.071(4) 0.064(3) 0.005(3) 0.002(2) 0.009(2)
C76 0.050(3) 0.105(5) 0.064(4) -0.013(3) -0.002(2) 0.020(3)
C77 0.052(3) 0.111(6) 0.076(4) -0.020(4) 0.012(3) -0.004(3)
C78 0.068(3) 0.097(5) 0.065(4) -0.011(3) 0.015(3) -0.011(3)
C79 0.057(3) 0.071(4) 0.062(3) -0.012(3) 0.002(2) -0.001(3)
C80 0.085(5) 0.131(8) 0.151(9) 0.046(7) 0.016(5) 0.044(5)
Ag1 0.03423(14) 0.0747(3) 0.0720(3) -0.0243(2) -0.00530(17) 0.01202(16)
Ag2 0.04084(16) 0.0762(3) 0.0622(2) -0.0189(2) -0.00771(15) 0.02090(17)
Ag3 0.03933(15) 0.0666(2) 0.0598(2) 0.0152(2) 0.01206(16) 0.00500(16)
Ag4 0.04196(17) 0.0739(3) 0.0676(3) 0.0192(2) 0.01878(17) 0.00721(17)
N1 0.0389(17) 0.057(3) 0.053(2) 0.007(2) 0.0190(17) 0.0076(16)
N2 0.0342(16) 0.054(2) 0.051(2) 0.0061(19) 0.0196(15) 0.0010(16)
N3 0.0446(19) 0.052(3) 0.057(2) 0.0009(19) 0.0220(17) 0.0073(18)
N4 0.0386(18) 0.067(3) 0.055(3) -0.009(2) 0.0085(16) 0.0083(18)
N5 0.0372(17) 0.058(3) 0.058(2) 0.003(2) 0.0098(17) 0.0078(16)
N6 0.0337(16) 0.052(2) 0.061(3) -0.003(2) 0.0117(16) -0.0015(16)
N7 0.0356(17) 0.064(3) 0.056(3) -0.003(2) 0.0134(16) 0.0008(17)
N8 0.045(2) 0.115(5) 0.062(3) -0.014(3) 0.017(2) -0.020(3)
N9 0.0348(17) 0.060(3) 0.059(3) -0.008(2) 0.0054(16) 0.0115(17)
N10 0.0291(15) 0.057(3) 0.058(2) -0.0098(19) -0.0063(15) 0.0083(16)
N11 0.0276(15) 0.059(3) 0.052(2) -0.0065(18) -0.0038(14) 0.0068(15)
N12 0.0324(18) 0.066(3) 0.105(4) 0.001(3) 0.004(2) 0.0055(19)
N13 0.0358(17) 0.056(2) 0.048(2) -0.0018(18) -0.0063(15) 0.0152(16)
N14 0.0322(16) 0.061(3) 0.052(2) -0.0042(19) 0.0017(14) 0.0057(16)
N15 0.0356(16) 0.060(3) 0.043(2) 0.0063(18) -0.0035(14) 0.0099(16)
N16 0.0343(18) 0.073(3) 0.063(3) 0.017(2) -0.0033(16) 0.0058(18)
O3 0.062(2) 0.092(3) 0.082(3) -0.033(3) 0.011(2) 0.007(2)
O4 0.079(4) 0.150(7) 0.170(7) 0.033(5) 0.033(4) 0.005(4)
O5 0.060(2) 0.103(4) 0.109(4) -0.057(3) -0.011(3) 0.014(3)
O6 0.048(2) 0.156(5) 0.112(4) -0.071(4) 0.014(2) 0.019(3)
O7 0.058(2) 0.065(3) 0.106(4) -0.017(3) 0.016(2) -0.0019(19)
O9 0.096(3) 0.092(4) 0.079(3) 0.028(3) -0.025(3) -0.008(3)
O10 0.080(3) 0.087(4) 0.131(5) 0.042(3) -0.032(3) 0.011(3)
O11 0.0498(19) 0.104(4) 0.072(3) 0.028(2) -0.0031(17) -0.007(2)
O12 0.107(4) 0.192(8) 0.158(7) -0.004(5) 0.011(4) 0.057(5)
O13 0.055(2) 0.130(4) 0.071(3) 0.051(3) 0.000(2) 0.005(2)
O14 0.0439(19) 0.115(4) 0.111(4) 0.066(3) -0.012(2) 0.003(2)
O15 0.0541(19) 0.089(3) 0.064(2) 0.020(2) -0.0005(18) 0.0194(19)
O16 0.070(3) 0.124(5) 0.122(5) 0.014(4) 0.015(3) 0.034(3)

loop_
_atom_type_symbol
_atom_type_description
_atom_type_scat_dispersion_real
_atom_type_scat_dispersion_imag
_atom_type_scat_source
C C 0.0033 0.0016 'International Tables Vol C Tables 4.2.6.8 and 6.1.1.4'
H H 0.0000 0.0000 'International Tables Vol C Tables 4.2.6.8 and 6.1.1.4'
Ag Ag -0.8971 1.1015 'International Tables Vol C Tables 4.2.6.8 and 6.1.1.4'
N N 0.0061 0.0033 'International Tables Vol C Tables 4.2.6.8 and 6.1.1.4'
O O 0.0106 0.0060 'International Tables Vol C Tables 4.2.6.8 and 6.1.1.4'

loop_
_geom_angle_atom_site_label_1
_geom_angle_atom_site_label_2
_geom_angle_atom_site_label_3
_geom_angle
_geom_angle_site_symmetry_1
_geom_angle_site_symmetry_3
O2B C1 O1B 105.8(9) . .
O2B C1 O1A 113.7(9) . .
O1B C1 O1A 26.9(5) . .
O2B C1 O2A 26.1(6) . .
O1B C1 O2A 114.3(8) . .
O1A C1 O2A 132.3(7) . .
O2B C1 C2 128.5(8) . .
O1B C1 C2 125.7(7) . .
O1A C1 C2 113.4(6) . .
O2A C1 C2 114.3(6) . .
C3 C2 C7 118.5(5) . .
C3 C2 C1 120.8(5) . .
C7 C2 C1 120.6(4) . .
C4 C3 C2 119.1(5) . .
C4 C3 H3 120.4 . .
C2 C3 H3 120.4 . .
C5 C4 C3 122.6(4) . .
C5 C4 N3 118.4(5) . .
C3 C4 N3 118.8(4) . .
C4 C5 C6 117.9(5) . .
C4 C5 H5 121.0 . .
C6 C5 H5 121.0 . .
C7 C6 C5 120.0(5) . .
C7 C6 N4 116.5(4) . .
C5 C6 N4 123.4(5) . .
C6 C7 C2 121.7(4) . .
C6 C7 H7 119.1 . .
C2 C7 H7 119.1 . .
C8A C9A C10 120.6(9) . .
C8A C9A H9A1 107.2 . .
C10 C9A H9A1 107.2 . .
C8A C9A H9A2 107.2 . .
C10 C9A H9A2 107.2 . .
H9A1 C9A H9A2 106.8 . .
C9B C8B H8B1 109.5 . .
C9B C8B H8B2 109.5 . .
H8B1 C8B H8B2 109.5 . .
C9B C8B H8B3 109.5 . .
H8B1 C8B H8B3 109.5 . .
H8B2 C8B H8B3 109.5 . .
C11 C9B C8B 110.3(10) . .
C11 C9B H9B1 109.6 . .
C8B C9B H9B1 109.6 . .
C11 C9B H9B2 109.6 . .
C8B C9B H9B2 109.6 . .
H9B1 C9B H9B2 108.1 . .
N2 C10 N3 108.7(4) . .
N2 C10 C9A 127.9(5) . .
N3 C10 C9A 123.3(4) . .
N1 C11 N3 109.5(4) . .
N1 C11 C9B 125.3(5) . .
N3 C11 C9B 125.2(4) . .
O3 C13 N4 122.0(5) . .
O3 C13 C14 120.7(5) . .
N4 C13 C14 117.3(5) . .
C15 C14 C19 121.6(6) . .
C15 C14 C13 122.8(5) . .
C19 C14 C13 115.4(6) . .
C16 C15 C14 120.1(7) . .
C16 C15 H15 119.9 . .
C14 C15 H15 119.9 . .
O4 C16 C15 126.9(9) . .
O4 C16 C17 113.4(7) . .
C15 C16 C17 119.5(8) . .
C18 C17 C16 119.9(7) . .
C18 C17 H17 120.1 . .
C16 C17 H17 120.1 . .
C17 C18 C19 122.6(8) . .
C17 C18 H18 118.7 . .
C19 C18 H18 118.7 . .
C14 C19 C18 116.2(8) . .
C14 C19 H19 121.9 . .
C18 C19 H19 121.9 . .
O4 C20 H20A 109.5 . .
O4 C20 H20B 109.5 . .
H20A C20 H20B 109.5 . .
O4 C20 H20C 109.5 . .
H20A C20 H20C 109.5 . .
H20B C20 H20C 109.5 . .
O5 C21 O6 127.9(7) . .
O5 C21 C22 116.4(7) . .
O6 C21 C22 115.6(9) . .
C23 C22 C27 121.0(6) . .
C23 C22 C21 118.9(6) . .
C27 C22 C21 120.1(6) . .
C24 C23 C22 116.3(6) . .
C24 C23 H23 121.9 . .
C22 C23 H23 121.9 . .
C25 C24 C23 124.1(4) . .
C25 C24 N7 117.4(4) . .
C23 C24 N7 118.5(5) . .
C24 C25 C26 118.2(5) . .
C24 C25 H25 120.9 . .
C26 C25 H25 120.9 . .
C27 C26 N8 117.6(5) . .
C27 C26 C25 118.9(5) . .
N8 C26 C25 123.5(6) . .
C26 C27 C22 121.2(5) . .
C26 C27 H27 119.4 . .
C22 C27 H27 119.4 . .
C29 C28 H28A 109.5 . .
C29 C28 H28B 109.5 . .
H28A C28 H28B 109.5 . .
C29 C28 H28C 109.5 . .
H28A C28 H28C 109.5 . .
H28B C28 H28C 109.5 . .
C28 C29 C30 117.2(6) . .
C28 C29 H29A 108.0 . .
C30 C29 H29A 108.0 . .
C28 C29 H29B 108.0 . .
C30 C29 H29B 108.0 . .
H29A C29 H29B 107.3 . .
N6 C30 N7 109.2(5) . .
N6 C30 C29 125.5(5) . .
N7 C30 C29 125.3(4) . .
N5 C31 N7 109.8(5) . .
N5 C31 C32 125.9(5) . .
N7 C31 C32 124.3(4) . .
C31 C32 H32A 109.5 . .
C31 C32 H32B 109.5 . .
H32A C32 H32B 109.5 . .
C31 C32 H32C 109.5 . .
H32A C32 H32C 109.5 . .
H32B C32 H32C 109.5 . .
O7 C33 N8 120.8(5) . .
O7 C33 C34B 134.6(9) . .
N8 C33 C34B 104.7(9) . .
O7 C33 C34A 115.5(7) . .
N8 C33 C34A 123.7(7) . .
C34B C33 C34A 19.1(7) . .
C39A C34A C35A 119.8(12) . .
C39A C34A C33 122.1(10) . .
C35A C34A C33 118.1(11) . .
C34A C35A C36A 119.7(13) . .
C34A C35A H35A 120.2 . .
C36A C35A H35A 120.2 . .
C37A C36A O8A 115.2(14) . .
C37A C36A C35A 119.6(12) . .
O8A C36A C35A 124.7(15) . .
C36A C37A C38A 121.4(14) . .
C36A C37A H37A 119.3 . .
C38A C37A H37A 119.3 . .
C37A C38A C39A 118.9(14) . .
C37A C38A H38A 120.5 . .
C39A C38A H38A 120.5 . .
C34A C39A C38A 120.4(13) . .
C34A C39A H39A 119.8 . .
C38A C39A H39A 119.8 . .
O8A C40A H40A 109.5 . .
O8A C40A H40B 109.5 . .
H40A C40A H40B 109.5 . .
O8A C40A H40C 109.5 . .
H40A C40A H40C 109.5 . .
H40B C40A H40C 109.5 . .
C35B C34B C39B 115.9(15) . .
C35B C34B C33 133.8(15) . .
C39B C34B C33 110.3(14) . .
C36B C35B C34B 120.6(17) . .
C36B C35B H35B 119.7 . .
C34B C35B H35B 119.7 . .
O8B C36B C35B 128(2) . .
O8B C36B C37B 111.0(16) . .
C35B C36B C37B 121.3(18) . .
C38B C37B C36B 123(2) . .
C38B C37B H37B 118.4 . .
C36B C37B H37B 118.4 . .
C37B C38B C39B 115(2) . .
C37B C38B H38B 122.5 . .
C39B C38B H38B 122.5 . .
C34B C39B C38B 123.8(19) . .
C34B C39B H39B 118.1 . .
C38B C39B H39B 118.1 . .
O8B C40B H40D 109.5 . .
O8B C40B H40E 109.5 . .
H40D C40B H40E 109.5 . .
O8B C40B H40F 109.5 . .
H40D C40B H40F 109.5 . .
H40E C40B H40F 109.5 . .
O10 C41 O9 124.3(6) . .
O10 C41 C42 117.6(8) . .
O9 C41 C42 118.0(6) . .
C43 C42 C47 119.4(5) . .
C43 C42 C41 120.7(6) . .
C47 C42 C41 119.8(5) . .
C44 C43 C42 120.0(5) . .
C44 C43 H43 120.0 . .
C42 C43 H43 120.0 . .
C43 C44 C45 121.9(4) . .
C43 C44 N11 119.3(4) . .
C45 C44 N11 118.8(4) . .
C46 C45 C44 117.8(5) . .
C46 C45 H45 121.1 . .
C44 C45 H45 121.1 . .
C45 C46 C47 120.3(5) . .
C45 C46 N12 124.8(5) . .
C47 C46 N12 114.9(4) . .
C42 C47 C46 120.5(4) . .
C42 C47 H47 119.7 . .
C46 C47 H47 119.7 . .
C48A C49A C50 122.9(7) . .
C48A C49A H49A 106.6 . .
C50 C49A H49A 106.6 . .
C48A C49A H49B 106.6 . .
C50 C49A H49B 106.6 . .
H49A C49A H49B 106.6 . .
C49B C48B H48D 109.5 . .
C49B C48B H48E 109.5 . .
H48D C48B H48E 109.5 . .
C49B C48B H48F 109.5 . .
H48D C48B H48F 109.5 . .
H48E C48B H48F 109.5 . .
C51 C49B C48B 115.3(11) . .
C51 C49B H49C 108.5 . .
C48B C49B H49C 108.5 . .
C51 C49B H49D 108.5 . .
C48B C49B H49D 108.5 . .
H49C C49B H49D 107.5 . .
N9 C50 N11 108.0(4) . .
N9 C50 C49A 127.3(5) . .
N11 C50 C49A 124.7(4) . .
N10 C51 N11 108.8(4) . .
N10 C51 C49B 126.5(5) . .
N11 C51 C49B 124.7(4) . .
O11 C53 N12 122.0(5) . .
O11 C53 C54 123.6(6) . .
N12 C53 C54 114.3(5) . .
C59 C54 C55 118.9(7) . .
C59 C54 C53 117.0(7) . .
C55 C54 C53 124.1(7) . .
C56 C55 C54 122.0(9) . .
C56 C55 H55 119.0 . .
C54 C55 H55 119.0 . .
C57 C56 C55 116.7(9) . .
C57 C56 O12 117.7(8) . .
C55 C56 O12 125.5(10) . .
C56 C57 C58 125.5(9) . .
C56 C57 H57 117.3 . .
C58 C57 H57 117.3 . .
C57 C58 C59 114.7(9) . .
C57 C58 H58 122.6 . .
C59 C58 H58 122.6 . .
C54 C59 C58 122.0(8) . .
C54 C59 H59 119.0 . .
C58 C59 H59 119.0 . .
O12 C60 H60A 109.5 . .
O12 C60 H60B 109.5 . .
H60A C60 H60B 109.5 . .
O12 C60 H60C 109.5 . .
H60A C60 H60C 109.5 . .
H60B C60 H60C 109.5 . .
O13 C61 O14 125.1(6) . .
O13 C61 C62 117.9(6) . .
O14 C61 C62 116.9(6) . .
C63 C62 C67 119.2(5) . .
C63 C62 C61 120.4(5) . .
C67 C62 C61 120.4(5) . .
C64 C63 C62 119.0(5) . .
C64 C63 H63 120.5 . .
C62 C63 H63 120.5 . .
C63 C64 C65 123.4(4) . .
C63 C64 N15 120.4(4) . .
C65 C64 N15 116.1(4) . .
C64 C65 C66 117.6(5) . .
C64 C65 H65 121.2 . .
C66 C65 H65 121.2 . .
C67 C66 N16 118.2(4) . .
C67 C66 C65 118.7(5) . .
N16 C66 C65 123.1(5) . .
C66 C67 C62 122.0(5) . .
C66 C67 H67 119.0 . .
C62 C67 H67 119.0 . .
C69A C68A H68A 109.5 . .
C69A C68A H68B 109.5 . .
H68A C68A H68B 109.5 . .
C69A C68A H68C 109.5 . .
H68A C68A H68C 109.5 . .
H68B C68A H68C 109.5 . .
C68A C69A C70 123.9(9) . .
C68A C69A H69A 106.3 . .
C70 C69A H69A 106.3 . .
C68A C69A H69B 106.3 . .
C70 C69A H69B 106.3 . .
H69A C69A H69B 106.4 . .
C69B C68B H68D 109.5 . .
C69B C68B H68E 109.5 . .
H68D C68B H68E 109.5 . .
C69B C68B H68F 109.5 . .
H68D C68B H68F 109.5 . .
H68E C68B H68F 109.5 . .
C68B C69B C71 111.3(18) . .
C68B C69B H69C 109.4 . .
C71 C69B H69C 109.4 . .
C68B C69B H69D 109.4 . .
C71 C69B H69D 109.4 . .
H69C C69B H69D 108.0 . .
N14 C70 N15 107.5(4) . .
N14 C70 C69A 127.7(5) . .
N15 C70 C69A 124.9(4) . .
N13 C71 N15 110.0(4) . .
N13 C71 C69B 125.6(5) . .
N15 C71 C69B 124.3(4) . .
O15 C73 N16 122.8(5) . .
O15 C73 C74 120.7(5) . .
N16 C73 C74 116.5(4) . .
C79 C74 C75 120.8(5) . .
C79 C74 C73 116.3(5) . .
C75 C74 C73 122.9(5) . .
C76 C75 C74 117.7(6) . .
C76 C75 H75 121.2 . .
C74 C75 H75 121.2 . .
C77 C76 O16 115.5(6) . .
C77 C76 C75 121.5(6) . .
O16 C76 C75 123.0(7) . .
C76 C77 C78 119.4(6) . .
C76 C77 H77 120.3 . .
C78 C77 H77 120.3 . .
C79 C78 C77 121.5(7) . .
C79 C78 H78 119.3 . .
C77 C78 H78 119.3 . .
C74 C79 C78 119.2(6) . .
C74 C79 H79 120.4 . .
C78 C79 H79 120.4 . .
O16 C80 H80A 109.5 . .
O16 C80 H80B 109.5 . .
H80A C80 H80B 109.5 . .
O16 C80 H80C 109.5 . .
H80A C80 H80C 109.5 . .
H80B C80 H80C 109.5 . .
N14 Ag1 O1B 136.0(3) . .
N14 Ag1 N10 125.30(15) . .
O1B Ag1 N10 98.4(3) . .
N14 Ag1 O1A 128.3(2) . .
O1B Ag1 O1A 15.2(3) . .
N10 Ag1 O1A 105.8(2) . .
N9 Ag2 N13 123.91(15) . .
N9 Ag2 O5 132.03(16) . .
N13 Ag2 O5 102.48(16) . .
N6 Ag3 N1 124.54(15) 5_544 .
N6 Ag3 O13 132.61(16) 5_544 7_644
N1 Ag3 O13 101.70(16) . 7_644
N2 Ag4 N5 125.24(16) . 5_544
N2 Ag4 O9 133.32(17) . 3_754
N5 Ag4 O9 100.06(17) 5_544 3_754
C11 N1 N2 107.5(4) . .
C11 N1 Ag3 133.2(4) . .
N2 N1 Ag3 118.4(2) . .
C10 N2 N1 107.8(3) . .
C10 N2 Ag4 135.4(3) . .
N1 N2 Ag4 116.4(3) . .
C11 N3 C10 106.4(4) . .
C11 N3 C4 126.7(4) . .
C10 N3 C4 126.6(4) . .
C13 N4 C6 128.1(4) . .
C13 N4 H4 116.0 . .
C6 N4 H4 116.0 . .
C31 N5 N6 107.0(4) . .
C31 N5 Ag4 132.4(4) . 5_455
N6 N5 Ag4 120.6(3) . 5_455
C30 N6 N5 107.2(4) . .
C30 N6 Ag3 138.4(4) . 5_455
N5 N6 Ag3 114.4(3) . 5_455
C31 N7 C30 106.8(4) . .
C31 N7 C24 125.0(5) . .
C30 N7 C24 128.2(5) . .
C33 N8 C26 127.7(5) . .
C33 N8 H8 116.1 . .
C26 N8 H8 116.1 . .
C50 N9 N10 109.2(4) . .
C50 N9 Ag2 134.7(4) . .
N10 N9 Ag2 116.1(3) . .
C51 N10 N9 107.2(4) . .
C51 N10 Ag1 133.9(4) . .
N9 N10 Ag1 118.8(3) . .
C50 N11 C51 106.7(4) . .
C50 N11 C44 126.0(4) . .
C51 N11 C44 126.9(4) . .
C53 N12 C46 128.6(5) . .
C53 N12 H12 115.7 . .
C46 N12 H12 115.7 . .
C71 N13 N14 107.4(4) . .
C71 N13 Ag2 132.3(4) . .
N14 N13 Ag2 120.1(3) . .
C70 N14 N13 108.8(4) . .
C70 N14 Ag1 136.1(4) . .
N13 N14 Ag1 114.5(3) . .
C71 N15 C70 106.3(4) . .
C71 N15 C64 126.3(4) . .
C70 N15 C64 127.3(4) . .
C73 N16 C66 127.1(4) . .
C73 N16 H16 116.5 . .
C66 N16 H16 116.5 . .
C1 O1A Ag1 104.9(5) . .
C1 O1B Ag1 116.3(6) . .
C16 O4 C20 114.9(8) . .
C21 O5 Ag2 105.9(5) . .
C36A O8A C40A 116.5(12) . .
C36B O8B C40B 112.1(18) . .
C41 O9 Ag4 97.9(4) . 3_755
C56 O12 C60 120.5(8) . .
C61 O13 Ag3 114.7(4) . 7_654
C76 O16 C80 116.7(6) . .

loop_
_geom_bond_atom_site_label_1
_geom_bond_atom_site_label_2
_geom_bond_distance
_geom_bond_site_symmetry_2
C1 O2B 1.157(11) .
C1 O1B 1.187(10) .
C1 O1A 1.344(10) .
C1 O2A 1.362(9) .
C1 C2 1.485(8) .
C2 C3 1.386(7) .
C2 C7 1.395(7) .
C3 C4 1.384(8) .
C3 H3 0.9500 .
C4 C5 1.381(7) .
C4 N3 1.444(6) .
C5 C6 1.393(6) .
C5 H5 0.9500 .
C6 C7 1.372(7) .
C6 N4 1.414(6) .
C7 H7 0.9500 .
C8A C9A 1.459(14) .
C8A H8A1 0.9800 .
C8A H8A2 0.9800 .
C8A H8A3 0.9800 .
C9A C10 1.472(8) .
C9A H9A1 0.9900 .
C9A H9A2 0.9900 .
C8B C9B 1.506(14) .
C8B H8B1 0.9800 .
C8B H8B2 0.9800 .
C8B H8B3 0.9800 .
C9B C11 1.481(9) .
C9B H9B1 0.9900 .
C9B H9B2 0.9900 .
C10 N2 1.313(6) .
C10 N3 1.376(6) .
C11 N1 1.311(6) .
C11 N3 1.364(7) .
C13 O3 1.237(6) .
C13 N4 1.327(7) .
C13 C14 1.515(7) .
C14 C15 1.379(9) .
C14 C19 1.405(10) .
C15 C16 1.376(9) .
C15 H15 0.9500 .
C16 O4 1.291(11) .
C16 C17 1.420(13) .
C17 C18 1.329(15) .
C17 H17 0.9500 .
C18 C19 1.426(12) .
C18 H18 0.9500 .
C19 H19 0.9500 .
C20 O4 1.437(16) .
C20 H20A 0.9800 .
C20 H20B 0.9800 .
C20 H20C 0.9800 .
C21 O5 1.246(11) .
C21 O6 1.282(10) .
C21 C22 1.518(10) .
C22 C23 1.398(7) .
C22 C27 1.403(9) .
C23 C24 1.396(8) .
C23 H23 0.9500 .
C24 C25 1.391(8) .
C24 N7 1.459(5) .
C25 C26 1.411(7) .
C25 H25 0.9500 .
C26 C27 1.389(9) .
C26 N8 1.403(8) .
C27 H27 0.9500 .
C28 C29 1.473(11) .
C28 H28A 0.9800 .
C28 H28B 0.9800 .
C28 H28C 0.9800 .
C29 C30 1.497(8) .
C29 H29A 0.9900 .
C29 H29B 0.9900 .
C30 N6 1.318(6) .
C30 N7 1.351(7) .
C31 N5 1.310(6) .
C31 N7 1.350(7) .
C31 C32 1.498(9) .
C32 H32A 0.9800 .
C32 H32B 0.9800 .
C32 H32C 0.9800 .
C33 O7 1.220(7) .
C33 N8 1.359(8) .
C33 C34B 1.485(15) .
C33 C34A 1.536(13) .
C34A C39A 1.318(19) .
C34A C35A 1.396(17) .
C35A C36A 1.411(18) .
C35A H35A 0.9500 .
C36A C37A 1.33(2) .
C36A O8A 1.342(15) .
C37A C38A 1.36(2) .
C37A H37A 0.9500 .
C38A C39A 1.436(17) .
C38A H38A 0.9500 .
C39A H39A 0.9500 .
C40A O8A 1.43(2) .
C40A H40A 0.9800 .
C40A H40B 0.9800 .
C40A H40C 0.9800 .
C34B C35B 1.38(2) .
C34B C39B 1.41(3) .
C35B C36B 1.35(2) .
C35B H35B 0.9500 .
C36B O8B 1.33(2) .
C36B C37B 1.39(3) .
C37B C38B 1.31(3) .
C37B H37B 0.9500 .
C38B C39B 1.43(3) .
C38B H38B 0.9500 .
C39B H39B 0.9500 .
C40B O8B 1.41(3) .
C40B H40D 0.9800 .
C40B H40E 0.9800 .
C40B H40F 0.9800 .
C41 O10 1.264(9) .
C41 O9 1.268(10) .
C41 C42 1.497(9) .
C42 C43 1.383(7) .
C42 C47 1.389(9) .
C43 C44 1.363(7) .
C43 H43 0.9500 .
C44 C45 1.408(7) .
C44 N11 1.442(5) .
C45 C46 1.388(6) .
C45 H45 0.9500 .
C46 C47 1.392(8) .
C46 N12 1.408(7) .
C47 H47 0.9500 .
C48A C49A 1.399(13) .
C48A H48A 0.9800 .
C48A H48B 0.9800 .
C48A H48C 0.9800 .
C49A C50 1.462(8) .
C49A H49A 0.9900 .
C49A H49B 0.9900 .
C48B C49B 1.532(16) .
C48B H48D 0.9800 .
C48B H48E 0.9800 .
C48B H48F 0.9800 .
C49B C51 1.478(8) .
C49B H49C 0.9900 .
C49B H49D 0.9900 .
C50 N9 1.316(6) .
C50 N11 1.376(6) .
C51 N10 1.321(6) .
C51 N11 1.382(6) .
C53 O11 1.216(7) .
C53 N12 1.338(8) .
C53 C54 1.493(8) .
C54 C59 1.365(11) .
C54 C55 1.376(10) .
C55 C56 1.375(11) .
C55 H55 0.9500 .
C56 C57 1.369(15) .
C56 O12 1.395(12) .
C57 C58 1.371(14) .
C57 H57 0.9500 .
C58 C59 1.424(11) .
C58 H58 0.9500 .
C59 H59 0.9500 .
C60 O12 1.547(16) .
C60 H60A 0.9800 .
C60 H60B 0.9800 .
C60 H60C 0.9800 .
C61 O13 1.236(8) .
C61 O14 1.278(8) .
C61 C62 1.516(8) .
C62 C63 1.382(7) .
C62 C67 1.400(8) .
C63 C64 1.357(7) .
C63 H63 0.9500 .
C64 C65 1.407(7) .
C64 N15 1.442(5) .
C65 C66 1.408(6) .
C65 H65 0.9500 .
C66 C67 1.385(8) .
C66 N16 1.400(6) .
C67 H67 0.9500 .
C68A C69A 1.343(18) .
C68A H68A 0.9800 .
C68A H68B 0.9800 .
C68A H68C 0.9800 .
C69A C70 1.437(8) .
C69A H69A 0.9900 .
C69A H69B 0.9900 .
C68B C69B 1.323(18) .
C68B H68D 0.9800 .
C68B H68E 0.9800 .
C68B H68F 0.9800 .
C69B C71 1.484(8) .
C69B H69C 0.9900 .
C69B H69D 0.9900 .
C70 N14 1.321(6) .
C70 N15 1.394(7) .
C71 N13 1.308(6) .
C71 N15 1.364(6) .
C73 O15 1.201(6) .
C73 N16 1.364(7) .
C73 C74 1.513(7) .
C74 C79 1.373(8) .
C74 C75 1.425(8) .
C75 C76 1.391(8) .
C75 H75 0.9500 .
C76 C77 1.369(11) .
C76 O16 1.383(8) .
C77 C78 1.384(11) .
C77 H77 0.9500 .
C78 C79 1.377(8) .
C78 H78 0.9500 .
C79 H79 0.9500 .
C80 O16 1.418(11) .
C80 H80A 0.9800 .
C80 H80B 0.9800 .
C80 H80C 0.9800 .
Ag1 N14 2.219(4) .
Ag1 O1B 2.243(10) .
Ag1 N10 2.245(4) .
Ag1 O1A 2.321(7) .
Ag2 N9 2.206(4) .
Ag2 N13 2.258(4) .
Ag2 O5 2.319(5) .
Ag3 N6 2.225(4) 5_544
Ag3 N1 2.270(4) .
Ag3 O13 2.309(4) 7_644
Ag4 N2 2.180(3) .
Ag4 N5 2.237(4) 5_544
Ag4 O9 2.375(5) 3_754
N1 N2 1.399(6) .
N4 H4 0.8800 .
N5 N6 1.396(6) .
N5 Ag4 2.237(4) 5_455
N6 Ag3 2.225(4) 5_455
N8 H8 0.8800 .
N9 N10 1.390(6) .
N12 H12 0.8800 .
N13 N14 1.390(6) .
N16 H16 0.8800 .
O9 Ag4 2.375(5) 3_755
O13 Ag3 2.309(4) 7_654
